data_7131187
loop_
_publ_author_name
'Li, Tong'
'Zhang, Li'
'He, Yuhao'
'Chen, Yizhen'
'Wang, Dongmin'
'Liu, Jingjing'
'Tan, Gengwen'

_publ_section_title
;
 A germanimidoyl chloride: synthesis, characterization and reactivity.
;
_journal_issue 11
_journal_name_full 'Chemical communications (Cambridge, England)'
_journal_page_first 1533
_journal_page_last 1536
_journal_paper_doi 10.1039/d2cc05970c
_journal_volume 59
_journal_year 2023
_chemical_formula_sum 'C76 H91 Cl Ge N4'
_chemical_formula_weight 1168.56
_space_group_crystal_system triclinic
_space_group_IT_number 2
_space_group_name_Hall '-P 1'
_space_group_name_H-M_alt 'P -1'
_atom_sites_solution_hydrogens geom
_audit_creation_method SHELXL-2014/7
_audit_update_record
;
2022-11-04 deposited with the CCDC.	2023-01-17 downloaded from the CCDC.
;
_cell_angle_alpha 86.176(4)
_cell_angle_beta 82.097(4)
_cell_angle_gamma 76.433(5)
_cell_formula_units_Z 2
_cell_length_a 10.4216(10)
_cell_length_b 17.8327(16)
_cell_length_c 21.2462(16)
_cell_measurement_reflns_used 9387
_cell_measurement_temperature 137(2)
_cell_measurement_theta_max 53.88
_cell_measurement_theta_min 2.82
_cell_volume 3799.4(6)
_computing_structure_refinement 'SHELXL-2014/7 (Sheldrick, 2014)'
_diffrn_ambient_temperature 137(2)
_diffrn_measured_fraction_theta_full 0.993
_diffrn_measured_fraction_theta_max 0.985
_diffrn_measurement_device_type 'Bruker D8 Venture'
_diffrn_measurement_method '\f and \w scans'
_diffrn_radiation_type GaK\a
_diffrn_radiation_wavelength 1.34139
_diffrn_reflns_av_R_equivalents 0.0587
_diffrn_reflns_av_unetI/netI 0.0486
_diffrn_reflns_Laue_measured_fraction_full 0.993
_diffrn_reflns_Laue_measured_fraction_max 0.985
_diffrn_reflns_limit_h_max 12
_diffrn_reflns_limit_h_min -12
_diffrn_reflns_limit_k_max 21
_diffrn_reflns_limit_k_min -21
_diffrn_reflns_limit_l_max 24
_diffrn_reflns_limit_l_min -25
_diffrn_reflns_number 58815
_diffrn_reflns_point_group_measured_fraction_full 0.993
_diffrn_reflns_point_group_measured_fraction_max 0.985
_diffrn_reflns_theta_full 53.594
_diffrn_reflns_theta_max 54.108
_diffrn_reflns_theta_min 2.824
_exptl_absorpt_coefficient_mu 0.760
_exptl_crystal_colour colorless
_exptl_crystal_density_diffrn 1.021
_exptl_crystal_description block
_exptl_crystal_F_000 1248
_exptl_crystal_size_max 0.160
_exptl_crystal_size_mid 0.140
_exptl_crystal_size_min 0.120
_refine_diff_density_max 0.248
_refine_diff_density_min -0.613
_refine_diff_density_rms 0.060
_refine_ls_extinction_method none
_refine_ls_goodness_of_fit_ref 1.067
_refine_ls_hydrogen_treatment constr
_refine_ls_matrix_type full
_refine_ls_number_parameters 761
_refine_ls_number_reflns 13849
_refine_ls_number_restraints 0
_refine_ls_restrained_S_all 1.067
_refine_ls_R_factor_all 0.0563
_refine_ls_R_factor_gt 0.0431
_refine_ls_shift/su_max 0.002
_refine_ls_shift/su_mean 0.000
_refine_ls_structure_factor_coef Fsqd
_refine_ls_weighting_details 'w=1/[\s^2^(Fo^2^)+(0.0646P)^2^+1.4446P] where P=(Fo^2^+2Fc^2^)/3'
_refine_ls_weighting_scheme calc
_refine_ls_wR_factor_gt 0.1179
_refine_ls_wR_factor_ref 0.1250
_reflns_Friedel_coverage 0.000
_reflns_number_gt 11195
_reflns_number_total 13849
_reflns_threshold_expression 'I > 2\s(I)'
_cod_data_source_file d2cc05970c2.cif
_cod_data_source_block 3
_cod_depositor_comments 'Adding full bibliography for 7131185--7131189.cif.'
_cod_database_code 7131187
_shelx_shelxl_version_number 2014/7
_shelx_space_group_comment
;
The symmetry employed for this shelxl refinement is uniquely defined
by the following loop, which should always be used as a source of
symmetry information in preference to the above space-group names.
They are only intended as comments.
;
_shelx_estimated_absorpt_t_min 0.888
_shelx_estimated_absorpt_t_max 0.914

loop_
_space_group_symop_operation_xyz
'x, y, z'
'-x, -y, -z'

loop_
_atom_site_label
_atom_site_type_symbol
_atom_site_fract_x
_atom_site_fract_y
_atom_site_fract_z
_atom_site_U_iso_or_equiv
_atom_site_adp_type
_atom_site_occupancy
_atom_site_site_symmetry_order
_atom_site_calc_flag
_atom_site_refinement_flags_posn
_atom_site_refinement_flags_adp
_atom_site_refinement_flags_occupancy
_atom_site_disorder_assembly
_atom_site_disorder_group
Ge1 Ge 0.69292(2) 0.41824(2) 0.27379(2) 0.02060(8) Uani 1 1 d . . . . .
Cl1 Cl 0.58423(5) 0.43572(4) 0.36729(2) 0.03402(14) Uani 1 1 d . . . . .
N1 N 0.64458(17) 0.33687(10) 0.24205(8) 0.0240(4) Uani 1 1 d . . . . .
N2 N 0.53028(17) 0.36180(10) 0.21201(8) 0.0252(4) Uani 1 1 d . . . . .
N3 N 0.49229(17) 0.43388(10) 0.20374(8) 0.0252(4) Uani 1 1 d . . . . .
N4 N 0.57040(17) 0.47780(10) 0.22559(8) 0.0230(4) Uani 1 1 d . . . . .
C1 C 0.88125(19) 0.41919(11) 0.26114(9) 0.0198(4) Uani 1 1 d . . . . .
C2 C 0.9459(2) 0.41720(12) 0.19743(9) 0.0214(4) Uani 1 1 d . . . . .
C3 C 1.0834(2) 0.41185(12) 0.18606(9) 0.0235(4) Uani 1 1 d . . . . .
C4 C 1.1574(2) 0.41051(13) 0.23552(9) 0.0263(5) Uani 1 1 d . . . . .
H4 H 1.2504 0.4072 0.2271 0.032 Uiso 1 1 calc R U . . .
C5 C 1.0953(2) 0.41396(12) 0.29708(9) 0.0220(4) Uani 1 1 d . . . . .
C6 C 0.95855(19) 0.41717(11) 0.31209(9) 0.0197(4) Uani 1 1 d . . . . .
C7 C 1.0611(2) 0.40644(13) 0.40972(9) 0.0244(4) Uani 1 1 d . . . . .
H7A H 1.0603 0.4418 0.4438 0.029 Uiso 1 1 calc R U . . .
H7B H 1.0818 0.3528 0.4274 0.029 Uiso 1 1 calc R U . . .
C8 C 1.1669(2) 0.41668(12) 0.35402(9) 0.0226(4) Uani 1 1 d . . . . .
C9 C 1.2910(2) 0.34966(13) 0.35414(10) 0.0293(5) Uani 1 1 d . . . . .
H9A H 1.2650 0.3005 0.3525 0.044 Uiso 1 1 calc R U . . .
H9B H 1.3316 0.3502 0.3930 0.044 Uiso 1 1 calc R U . . .
H9C H 1.3553 0.3557 0.3170 0.044 Uiso 1 1 calc R U . . .
C10 C 1.2100(2) 0.49342(13) 0.35349(10) 0.0298(5) Uani 1 1 d . . . . .
H10A H 1.2732 0.4976 0.3155 0.045 Uiso 1 1 calc R U . . .
H10B H 1.2525 0.4952 0.3916 0.045 Uiso 1 1 calc R U . . .
H10C H 1.1317 0.5364 0.3531 0.045 Uiso 1 1 calc R U . . .
C11 C 1.0203(2) 0.40802(14) 0.08346(9) 0.0286(5) Uani 1 1 d . . . . .
H11A H 1.0276 0.3559 0.0680 0.034 Uiso 1 1 calc R U . . .
H11B H 1.0162 0.4449 0.0464 0.034 Uiso 1 1 calc R U . . .
C12 C 1.1424(2) 0.40863(13) 0.11663(9) 0.0265(5) Uani 1 1 d . . . . .
C13 C 1.2493(2) 0.33333(15) 0.10511(11) 0.0379(6) Uani 1 1 d . . . . .
H13A H 1.3251 0.3341 0.1275 0.057 Uiso 1 1 calc R U . . .
H13B H 1.2791 0.3288 0.0594 0.057 Uiso 1 1 calc R U . . .
H13C H 1.2116 0.2892 0.1210 0.057 Uiso 1 1 calc R U . . .
C14 C 1.2059(2) 0.47656(15) 0.09490(10) 0.0368(6) Uani 1 1 d . . . . .
H14A H 1.1395 0.5251 0.1024 0.055 Uiso 1 1 calc R U . . .
H14B H 1.2386 0.4732 0.0494 0.055 Uiso 1 1 calc R U . . .
H14C H 1.2804 0.4750 0.1189 0.055 Uiso 1 1 calc R U . . .
C15 C 0.9204(2) 0.42494(12) 0.38474(9) 0.0213(4) Uani 1 1 d . . . . .
C16 C 0.8425(2) 0.50524(12) 0.40581(9) 0.0216(4) Uani 1 1 d . . . . .
C17 C 0.8573(2) 0.57715(12) 0.38163(9) 0.0247(5) Uani 1 1 d . . . . .
H17 H 0.9167 0.5812 0.3441 0.030 Uiso 1 1 calc R U . . .
C18 C 0.7843(2) 0.64460(12) 0.41259(9) 0.0267(5) Uani 1 1 d . . . . .
C19 C 0.6920(2) 0.63609(13) 0.46538(10) 0.0298(5) Uani 1 1 d . . . . .
H19 H 0.6397 0.6810 0.4858 0.036 Uiso 1 1 calc R U . . .
C20 C 0.6742(2) 0.56448(13) 0.48894(9) 0.0278(5) Uani 1 1 d . . . . .
H20 H 0.6096 0.5605 0.5244 0.033 Uiso 1 1 calc R U . . .
C21 C 0.7520(2) 0.49831(12) 0.46000(9) 0.0229(4) Uani 1 1 d . . . . .
C22 C 0.7551(2) 0.41662(12) 0.47399(9) 0.0240(4) Uani 1 1 d . . . . .
C23 C 0.6848(2) 0.37980(14) 0.52190(10) 0.0304(5) Uani 1 1 d . . . . .
H23 H 0.6256 0.4086 0.5544 0.037 Uiso 1 1 calc R U . . .
C24 C 0.7029(2) 0.30051(14) 0.52126(10) 0.0342(5) Uani 1 1 d . . . . .
H24 H 0.6542 0.2755 0.5538 0.041 Uiso 1 1 calc R U . . .
C25 C 0.7899(2) 0.25541(14) 0.47470(10) 0.0327(5) Uani 1 1 d . . . . .
C26 C 0.8606(2) 0.29367(13) 0.42701(9) 0.0273(5) Uani 1 1 d . . . . .
H26 H 0.9208 0.2649 0.3948 0.033 Uiso 1 1 calc R U . . .
C27 C 0.8429(2) 0.37308(12) 0.42675(9) 0.0225(4) Uani 1 1 d . . . . .
C28 C 0.8120(2) 0.72414(13) 0.39226(11) 0.0334(5) Uani 1 1 d . . . . .
C29 C 0.8722(3) 0.72631(15) 0.32251(12) 0.0493(7) Uani 1 1 d . . . . .
H29A H 0.9618 0.6927 0.3175 0.074 Uiso 1 1 calc R U . . .
H29B H 0.8773 0.7793 0.3092 0.074 Uiso 1 1 calc R U . . .
H29C H 0.8162 0.7083 0.2961 0.074 Uiso 1 1 calc R U . . .
C30 C 0.9084(4) 0.74045(18) 0.43453(15) 0.0652(10) Uani 1 1 d . . . . .
H30A H 0.8674 0.7417 0.4789 0.098 Uiso 1 1 calc R U . . .
H30B H 0.9296 0.7904 0.4216 0.098 Uiso 1 1 calc R U . . .
H30C H 0.9903 0.6997 0.4302 0.098 Uiso 1 1 calc R U . . .
C31 C 0.6827(3) 0.78745(16) 0.39954(15) 0.0563(8) Uani 1 1 d . . . . .
H31A H 0.6174 0.7740 0.3759 0.084 Uiso 1 1 calc R U . . .
H31B H 0.7014 0.8368 0.3827 0.084 Uiso 1 1 calc R U . . .
H31C H 0.6470 0.7919 0.4446 0.084 Uiso 1 1 calc R U . . .
C32 C 0.8009(3) 0.16833(15) 0.47365(11) 0.0433(6) Uani 1 1 d . . . . .
C33 C 0.9351(3) 0.12561(15) 0.43932(14) 0.0506(7) Uani 1 1 d . . . . .
H33A H 0.9425 0.1425 0.3944 0.076 Uiso 1 1 calc R U . . .
H33B H 0.9408 0.0699 0.4428 0.076 Uiso 1 1 calc R U . . .
H33C H 1.0077 0.1372 0.4589 0.076 Uiso 1 1 calc R U . . .
C34 C 0.6879(3) 0.15601(18) 0.43905(15) 0.0581(8) Uani 1 1 d . . . . .
H34A H 0.6022 0.1838 0.4605 0.087 Uiso 1 1 calc R U . . .
H34B H 0.6896 0.1008 0.4396 0.087 Uiso 1 1 calc R U . . .
H34C H 0.6996 0.1756 0.3949 0.087 Uiso 1 1 calc R U . . .
C35 C 0.7893(5) 0.13180(18) 0.54128(13) 0.0766(12) Uani 1 1 d . . . . .
H35A H 0.8576 0.1430 0.5643 0.115 Uiso 1 1 calc R U . . .
H35B H 0.8020 0.0758 0.5389 0.115 Uiso 1 1 calc R U . . .
H35C H 0.7010 0.1533 0.5638 0.115 Uiso 1 1 calc R U . . .
C36 C 0.8904(2) 0.43145(13) 0.13218(9) 0.0241(4) Uani 1 1 d . . . . .
C37 C 0.8220(2) 0.51643(13) 0.12188(9) 0.0255(5) Uani 1 1 d . . . . .
C38 C 0.8645(2) 0.58236(13) 0.13242(9) 0.0281(5) Uani 1 1 d . . . . .
H38 H 0.9406 0.5778 0.1537 0.034 Uiso 1 1 calc R U . . .
C39 C 0.7966(2) 0.65508(13) 0.11211(10) 0.0320(5) Uani 1 1 d . . . . .
C40 C 0.6782(2) 0.65981(14) 0.08555(10) 0.0342(5) Uani 1 1 d . . . . .
H40 H 0.6283 0.7091 0.0733 0.041 Uiso 1 1 calc R U . . .
C41 C 0.6323(2) 0.59485(14) 0.07677(10) 0.0327(5) Uani 1 1 d . . . . .
H41 H 0.5514 0.5998 0.0593 0.039 Uiso 1 1 calc R U . . .
C42 C 0.7055(2) 0.52235(13) 0.09370(9) 0.0267(5) Uani 1 1 d . . . . .
C43 C 0.6884(2) 0.44483(13) 0.08601(9) 0.0268(5) Uani 1 1 d . . . . .
C44 C 0.5956(2) 0.41981(14) 0.05595(10) 0.0321(5) Uani 1 1 d . . . . .
H44 H 0.5233 0.4560 0.0406 0.038 Uiso 1 1 calc R U . . .
C45 C 0.6103(2) 0.34203(15) 0.04883(10) 0.0358(6) Uani 1 1 d . . . . .
H45 H 0.5468 0.3254 0.0284 0.043 Uiso 1 1 calc R U . . .
C46 C 0.7154(2) 0.28635(14) 0.07058(10) 0.0317(5) Uani 1 1 d . . . . .
C47 C 0.8049(2) 0.31215(13) 0.10300(9) 0.0281(5) Uani 1 1 d . . . . .
H47 H 0.8757 0.2758 0.1195 0.034 Uiso 1 1 calc R U . . .
C48 C 0.7903(2) 0.39039(13) 0.11099(9) 0.0248(5) Uani 1 1 d . . . . .
C49 C 0.8473(3) 0.72894(14) 0.11527(11) 0.0381(6) Uani 1 1 d . . . . .
C50 C 0.7429(3) 0.78977(16) 0.15331(13) 0.0516(7) Uani 1 1 d . . . . .
H50A H 0.6613 0.8025 0.1329 0.077 Uiso 1 1 calc R U . . .
H50B H 0.7769 0.8363 0.1547 0.077 Uiso 1 1 calc R U . . .
H50C H 0.7236 0.7695 0.1967 0.077 Uiso 1 1 calc R U . . .
C51 C 0.8772(3) 0.76036(17) 0.04694(12) 0.0541(8) Uani 1 1 d . . . . .
H51A H 0.9469 0.7221 0.0232 0.081 Uiso 1 1 calc R U . . .
H51B H 0.9073 0.8083 0.0480 0.081 Uiso 1 1 calc R U . . .
H51C H 0.7963 0.7707 0.0261 0.081 Uiso 1 1 calc R U . . .
C52 C 0.9766(3) 0.71336(16) 0.14599(12) 0.0460(6) Uani 1 1 d . . . . .
H52A H 0.9617 0.6909 0.1890 0.069 Uiso 1 1 calc R U . . .
H52B H 1.0040 0.7620 0.1482 0.069 Uiso 1 1 calc R U . . .
H52C H 1.0466 0.6773 0.1203 0.069 Uiso 1 1 calc R U . . .
C53 C 0.7303(3) 0.20136(15) 0.05599(11) 0.0414(6) Uani 1 1 d . . . . .
C54 C 0.6023(3) 0.17524(19) 0.08402(14) 0.0615(9) Uani 1 1 d . . . . .
H54A H 0.5847 0.1841 0.1298 0.092 Uiso 1 1 calc R U . . .
H54B H 0.6139 0.1202 0.0770 0.092 Uiso 1 1 calc R U . . .
H54C H 0.5272 0.2049 0.0631 0.092 Uiso 1 1 calc R U . . .
C55 C 0.7485(3) 0.19351(18) -0.01652(12) 0.0531(7) Uani 1 1 d . . . . .
H55A H 0.6718 0.2265 -0.0343 0.080 Uiso 1 1 calc R U . . .
H55B H 0.7555 0.1397 -0.0263 0.080 Uiso 1 1 calc R U . . .
H55C H 0.8298 0.2094 -0.0352 0.080 Uiso 1 1 calc R U . . .
C56 C 0.8491(3) 0.14869(16) 0.08262(13) 0.0557(8) Uani 1 1 d . . . . .
H56A H 0.9305 0.1651 0.0649 0.084 Uiso 1 1 calc R U . . .
H56B H 0.8562 0.0954 0.0711 0.084 Uiso 1 1 calc R U . . .
H56C H 0.8372 0.1516 0.1290 0.084 Uiso 1 1 calc R U . . .
C57 C 0.6829(2) 0.25592(12) 0.25294(9) 0.0250(4) Uani 1 1 d . . . . .
C58 C 0.8152(2) 0.22025(13) 0.25860(10) 0.0294(5) Uani 1 1 d . . . . .
H58 H 0.8790 0.2506 0.2582 0.035 Uiso 1 1 calc R U . . .
C59 C 0.8536(2) 0.14037(13) 0.26474(10) 0.0334(5) Uani 1 1 d . . . . .
H59 H 0.9442 0.1172 0.2686 0.040 Uiso 1 1 calc R U . . .
C60 C 0.7645(2) 0.09293(13) 0.26543(10) 0.0331(5) Uani 1 1 d . . . . .
C61 C 0.6326(2) 0.12995(13) 0.26195(11) 0.0362(5) Uani 1 1 d . . . . .
H61 H 0.5683 0.0997 0.2635 0.043 Uiso 1 1 calc R U . . .
C62 C 0.5914(2) 0.20987(13) 0.25623(11) 0.0328(5) Uani 1 1 d . . . . .
H62 H 0.5000 0.2331 0.2546 0.039 Uiso 1 1 calc R U . . .
C63 C 0.8124(3) 0.00446(14) 0.26829(11) 0.0394(6) Uani 1 1 d . . . . .
C64 C 0.9168(3) -0.02081(16) 0.21062(13) 0.0572(8) Uani 1 1 d . . . . .
H64A H 0.9485 -0.0771 0.2125 0.086 Uiso 1 1 calc R U . . .
H64B H 0.9919 0.0034 0.2112 0.086 Uiso 1 1 calc R U . . .
H64C H 0.8766 -0.0049 0.1714 0.086 Uiso 1 1 calc R U . . .
C65 C 0.6988(3) -0.03608(15) 0.26687(15) 0.0558(8) Uani 1 1 d . . . . .
H65A H 0.6566 -0.0196 0.2282 0.084 Uiso 1 1 calc R U . . .
H65B H 0.6329 -0.0226 0.3043 0.084 Uiso 1 1 calc R U . . .
H65C H 0.7341 -0.0921 0.2672 0.084 Uiso 1 1 calc R U . . .
C66 C 0.8752(3) -0.02172(15) 0.32961(13) 0.0489(7) Uani 1 1 d . . . . .
H66A H 0.8092 -0.0051 0.3664 0.073 Uiso 1 1 calc R U . . .
H66B H 0.9516 0.0013 0.3302 0.073 Uiso 1 1 calc R U . . .
H66C H 0.9048 -0.0781 0.3313 0.073 Uiso 1 1 calc R U . . .
C67 C 0.3297(3) 0.80340(14) 0.24634(12) 0.0379(6) Uani 1 1 d . . . . .
C68 C 0.1938(3) 0.80953(16) 0.28608(14) 0.0494(7) Uani 1 1 d . . . . .
H68A H 0.1381 0.7856 0.2638 0.074 Uiso 1 1 calc R U . . .
H68B H 0.1506 0.8640 0.2924 0.074 Uiso 1 1 calc R U . . .
H68C H 0.2056 0.7829 0.3275 0.074 Uiso 1 1 calc R U . . .
C69 C 0.3086(3) 0.84209(16) 0.18066(13) 0.0544(8) Uani 1 1 d . . . . .
H69A H 0.3946 0.8363 0.1540 0.082 Uiso 1 1 calc R U . . .
H69B H 0.2673 0.8971 0.1855 0.082 Uiso 1 1 calc R U . . .
H69C H 0.2504 0.8176 0.1606 0.082 Uiso 1 1 calc R U . . .
C70 C 0.4100(3) 0.84780(15) 0.27916(14) 0.0500(7) Uani 1 1 d . . . . .
H70A H 0.4198 0.8259 0.3222 0.075 Uiso 1 1 calc R U . . .
H70B H 0.3632 0.9023 0.2814 0.075 Uiso 1 1 calc R U . . .
H70C H 0.4981 0.8436 0.2548 0.075 Uiso 1 1 calc R U . . .
C71 C 0.5127(2) 0.55769(12) 0.22914(9) 0.0236(4) Uani 1 1 d . . . . .
C72 C 0.3949(2) 0.59129(13) 0.20372(10) 0.0318(5) Uani 1 1 d . . . . .
H72 H 0.3519 0.5603 0.1830 0.038 Uiso 1 1 calc R U . . .
C73 C 0.3411(2) 0.66958(13) 0.20868(11) 0.0342(5) Uani 1 1 d . . . . .
H73 H 0.2619 0.6914 0.1904 0.041 Uiso 1 1 calc R U . . .
C74 C 0.3984(2) 0.71800(13) 0.23957(10) 0.0301(5) Uani 1 1 d . . . . .
C75 C 0.5153(2) 0.68328(13) 0.26448(11) 0.0330(5) Uani 1 1 d . . . . .
H75 H 0.5577 0.7142 0.2856 0.040 Uiso 1 1 calc R U . . .
C76 C 0.5726(2) 0.60486(13) 0.25952(10) 0.0297(5) Uani 1 1 d . . . . .
H76 H 0.6530 0.5833 0.2769 0.036 Uiso 1 1 calc R U . . .

loop_
_atom_site_aniso_label
_atom_site_aniso_U_11
_atom_site_aniso_U_22
_atom_site_aniso_U_33
_atom_site_aniso_U_23
_atom_site_aniso_U_13
_atom_site_aniso_U_12
Ge1 0.01809(13) 0.02941(15) 0.01558(13) -0.00087(9) -0.00207(9) -0.00795(10)
Cl1 0.0227(3) 0.0638(4) 0.0167(2) -0.0045(2) -0.0010(2) -0.0121(3)
N1 0.0207(9) 0.0312(10) 0.0212(9) 0.0000(7) -0.0055(7) -0.0071(7)
N2 0.0231(9) 0.0342(11) 0.0201(9) 0.0000(7) -0.0037(7) -0.0097(8)
N3 0.0249(9) 0.0322(10) 0.0214(9) -0.0012(7) -0.0037(7) -0.0118(8)
N4 0.0228(9) 0.0297(10) 0.0193(8) -0.0019(7) -0.0055(7) -0.0099(7)
C1 0.0188(10) 0.0249(10) 0.0164(9) -0.0011(8) -0.0019(8) -0.0067(8)
C2 0.0217(10) 0.0290(11) 0.0152(9) -0.0013(8) -0.0037(8) -0.0083(9)
C3 0.0202(10) 0.0350(12) 0.0161(10) -0.0018(8) -0.0006(8) -0.0088(9)
C4 0.0186(10) 0.0427(13) 0.0187(10) -0.0021(9) -0.0014(8) -0.0098(9)
C5 0.0204(10) 0.0309(11) 0.0158(10) -0.0012(8) -0.0041(8) -0.0071(9)
C6 0.0207(10) 0.0230(10) 0.0161(10) -0.0008(8) -0.0010(8) -0.0072(8)
C7 0.0216(11) 0.0369(12) 0.0155(9) 0.0018(8) -0.0048(8) -0.0077(9)
C8 0.0199(10) 0.0345(12) 0.0147(9) -0.0008(8) -0.0047(8) -0.0070(9)
C9 0.0246(11) 0.0431(13) 0.0200(10) -0.0035(9) -0.0035(9) -0.0061(10)
C10 0.0275(12) 0.0405(13) 0.0248(11) 0.0008(9) -0.0077(9) -0.0126(10)
C11 0.0243(11) 0.0490(14) 0.0149(10) -0.0052(9) -0.0010(9) -0.0126(10)
C12 0.0219(11) 0.0451(13) 0.0142(10) -0.0034(9) -0.0007(8) -0.0115(10)
C13 0.0306(13) 0.0580(16) 0.0228(11) -0.0101(11) 0.0000(10) -0.0052(11)
C14 0.0348(13) 0.0591(16) 0.0204(11) -0.0040(10) 0.0048(10) -0.0225(12)
C15 0.0200(10) 0.0307(11) 0.0140(9) 0.0009(8) -0.0011(8) -0.0086(9)
C16 0.0201(10) 0.0311(11) 0.0148(9) -0.0018(8) -0.0046(8) -0.0068(9)
C17 0.0240(11) 0.0354(12) 0.0161(9) -0.0011(8) -0.0041(8) -0.0083(9)
C18 0.0278(11) 0.0338(12) 0.0195(10) -0.0006(9) -0.0083(9) -0.0060(9)
C19 0.0300(12) 0.0364(13) 0.0206(10) -0.0063(9) -0.0040(9) -0.0007(10)
C20 0.0242(11) 0.0431(13) 0.0160(10) -0.0032(9) -0.0006(8) -0.0077(10)
C21 0.0200(10) 0.0353(12) 0.0151(9) -0.0018(8) -0.0037(8) -0.0085(9)
C22 0.0215(10) 0.0380(12) 0.0150(9) 0.0001(8) -0.0043(8) -0.0108(9)
C23 0.0291(12) 0.0474(14) 0.0179(10) -0.0016(9) -0.0009(9) -0.0159(11)
C24 0.0395(14) 0.0475(15) 0.0211(11) 0.0049(10) -0.0012(10) -0.0238(12)
C25 0.0441(14) 0.0387(13) 0.0217(11) 0.0031(9) -0.0085(10) -0.0207(11)
C26 0.0333(12) 0.0341(12) 0.0164(10) -0.0007(9) -0.0036(9) -0.0114(10)
C27 0.0215(10) 0.0343(12) 0.0140(9) 0.0009(8) -0.0039(8) -0.0104(9)
C28 0.0442(14) 0.0286(12) 0.0278(11) 0.0004(9) -0.0096(10) -0.0067(10)
C29 0.0669(19) 0.0383(15) 0.0405(15) 0.0044(12) 0.0063(14) -0.0166(14)
C30 0.095(3) 0.0523(18) 0.069(2) 0.0170(15) -0.0479(19) -0.0422(18)
C31 0.066(2) 0.0377(15) 0.0566(18) 0.0055(13) -0.0013(15) 0.0004(14)
C32 0.0688(19) 0.0429(15) 0.0263(12) 0.0029(11) -0.0044(12) -0.0307(14)
C33 0.0654(19) 0.0344(14) 0.0538(17) 0.0028(12) -0.0128(15) -0.0132(13)
C34 0.064(2) 0.0634(19) 0.0571(18) -0.0203(15) 0.0027(15) -0.0354(16)
C35 0.157(4) 0.0467(18) 0.0324(15) 0.0070(13) -0.0018(19) -0.044(2)
C36 0.0214(11) 0.0384(12) 0.0147(9) -0.0020(8) -0.0040(8) -0.0100(9)
C37 0.0250(11) 0.0394(13) 0.0132(9) 0.0005(8) -0.0017(8) -0.0103(10)
C38 0.0291(12) 0.0409(13) 0.0161(10) -0.0022(9) -0.0016(9) -0.0120(10)
C39 0.0417(14) 0.0378(13) 0.0164(10) -0.0012(9) 0.0016(9) -0.0118(11)
C40 0.0409(14) 0.0384(13) 0.0205(11) 0.0024(9) -0.0039(10) -0.0042(11)
C41 0.0318(12) 0.0470(14) 0.0195(10) 0.0042(10) -0.0084(9) -0.0078(11)
C42 0.0276(11) 0.0411(13) 0.0129(9) 0.0024(9) -0.0030(8) -0.0117(10)
C43 0.0264(11) 0.0432(13) 0.0132(9) 0.0014(9) -0.0037(8) -0.0130(10)
C44 0.0268(12) 0.0536(15) 0.0201(10) 0.0041(10) -0.0094(9) -0.0156(11)
C45 0.0370(13) 0.0578(16) 0.0217(11) 0.0001(10) -0.0098(10) -0.0262(12)
C46 0.0379(13) 0.0462(14) 0.0168(10) -0.0022(9) -0.0024(9) -0.0210(11)
C47 0.0293(12) 0.0406(13) 0.0164(10) -0.0017(9) -0.0032(9) -0.0117(10)
C48 0.0239(11) 0.0408(13) 0.0125(9) -0.0019(8) -0.0015(8) -0.0133(10)
C49 0.0528(16) 0.0387(14) 0.0245(12) -0.0026(10) 0.0008(11) -0.0166(12)
C50 0.0629(19) 0.0491(17) 0.0416(15) -0.0118(13) 0.0005(14) -0.0118(14)
C51 0.088(2) 0.0489(17) 0.0319(14) 0.0033(12) -0.0020(14) -0.0340(16)
C52 0.0544(17) 0.0498(16) 0.0401(14) -0.0077(12) -0.0034(13) -0.0242(14)
C53 0.0572(17) 0.0481(15) 0.0267(12) -0.0031(11) -0.0088(12) -0.0253(13)
C54 0.084(2) 0.064(2) 0.0492(17) -0.0055(15) 0.0010(16) -0.0466(18)
C55 0.069(2) 0.0663(19) 0.0311(14) -0.0125(13) -0.0061(13) -0.0267(16)
C56 0.088(2) 0.0429(16) 0.0429(15) -0.0052(12) -0.0199(16) -0.0198(15)
C57 0.0278(11) 0.0307(12) 0.0168(10) -0.0027(8) -0.0003(8) -0.0080(9)
C58 0.0291(12) 0.0321(12) 0.0285(11) -0.0019(9) -0.0054(9) -0.0090(10)
C59 0.0310(12) 0.0370(13) 0.0305(12) -0.0019(10) -0.0062(10) -0.0026(10)
C60 0.0418(14) 0.0323(13) 0.0248(11) -0.0030(9) -0.0049(10) -0.0066(11)
C61 0.0404(14) 0.0315(13) 0.0394(13) -0.0025(10) -0.0052(11) -0.0130(11)
C62 0.0274(12) 0.0333(13) 0.0385(13) -0.0024(10) -0.0030(10) -0.0088(10)
C63 0.0511(16) 0.0292(13) 0.0363(13) -0.0043(10) -0.0088(12) -0.0031(11)
C64 0.079(2) 0.0345(15) 0.0472(16) -0.0081(12) 0.0022(15) 0.0036(14)
C65 0.072(2) 0.0289(14) 0.071(2) -0.0010(13) -0.0199(17) -0.0128(14)
C66 0.0653(19) 0.0326(14) 0.0451(15) -0.0008(11) -0.0136(14) 0.0002(13)
C67 0.0403(14) 0.0341(13) 0.0374(13) -0.0059(10) -0.0094(11) -0.0009(11)
C68 0.0392(15) 0.0485(16) 0.0550(17) -0.0159(13) -0.0030(13) 0.0034(12)
C69 0.071(2) 0.0390(15) 0.0478(16) -0.0002(12) -0.0153(15) 0.0027(14)
C70 0.0492(17) 0.0366(15) 0.0631(18) -0.0158(13) -0.0138(14) 0.0004(12)
C71 0.0236(11) 0.0290(11) 0.0184(10) -0.0016(8) -0.0007(8) -0.0072(9)
C72 0.0326(12) 0.0362(13) 0.0294(12) -0.0026(10) -0.0131(10) -0.0073(10)
C73 0.0319(13) 0.0379(13) 0.0326(12) -0.0015(10) -0.0141(10) -0.0021(10)
C74 0.0276(12) 0.0343(13) 0.0269(11) -0.0021(9) -0.0019(9) -0.0044(10)
C75 0.0306(12) 0.0348(13) 0.0355(12) -0.0078(10) -0.0076(10) -0.0073(10)
C76 0.0256(11) 0.0339(12) 0.0313(12) -0.0027(9) -0.0091(9) -0.0062(10)

loop_
_atom_type_symbol
_atom_type_description
_atom_type_scat_dispersion_real
_atom_type_scat_dispersion_imag
_atom_type_scat_source
C C 0.0137 0.0067 'International Tables Vol C Tables 4.2.6.8 and 6.1.1.4'
H H 0.0000 0.0000 'International Tables Vol C Tables 4.2.6.8 and 6.1.1.4'
Cl Cl 0.3281 0.5435 'International Tables Vol C Tables 4.2.6.8 and 6.1.1.4'
Ge Ge -1.5187 0.6907 'International Tables Vol C Tables 4.2.6.8 and 6.1.1.4'
N N 0.0241 0.0134 'International Tables Vol C Tables 4.2.6.8 and 6.1.1.4'

loop_
_geom_angle_atom_site_label_1
_geom_angle_atom_site_label_2
_geom_angle_atom_site_label_3
_geom_angle
_geom_angle_site_symmetry_1
_geom_angle_site_symmetry_3
_geom_angle_publ_flag
N1 Ge1 N4 84.19(7) . . ?
N1 Ge1 C1 117.25(8) . . ?
N4 Ge1 C1 123.50(8) . . ?
N1 Ge1 Cl1 106.33(6) . . ?
N4 Ge1 Cl1 100.22(6) . . ?
C1 Ge1 Cl1 119.11(6) . . ?
N2 N1 C57 114.65(16) . . ?
N2 N1 Ge1 111.37(13) . . ?
C57 N1 Ge1 132.56(13) . . ?
N3 N2 N1 115.53(16) . . ?
N2 N3 N4 115.67(16) . . ?
N3 N4 C71 115.26(16) . . ?
N3 N4 Ge1 111.29(13) . . ?
C71 N4 Ge1 128.18(13) . . ?
C2 C1 C6 118.85(17) . . ?
C2 C1 Ge1 117.45(13) . . ?
C6 C1 Ge1 123.60(14) . . ?
C3 C2 C1 119.66(17) . . ?
C3 C2 C36 107.81(17) . . ?
C1 C2 C36 131.94(18) . . ?
C4 C3 C2 121.20(18) . . ?
C4 C3 C12 123.46(18) . . ?
C2 C3 C12 115.34(16) . . ?
C5 C4 C3 119.50(19) . . ?
C5 C4 H4 120.2 . . ?
C3 C4 H4 120.2 . . ?
C4 C5 C6 122.35(17) . . ?
C4 C5 C8 123.22(18) . . ?
C6 C5 C8 114.41(17) . . ?
C5 C6 C1 118.41(17) . . ?
C5 C6 C15 108.88(16) . . ?
C1 C6 C15 132.47(18) . . ?
C8 C7 C15 108.74(15) . . ?
C8 C7 H7A 109.9 . . ?
C15 C7 H7A 109.9 . . ?
C8 C7 H7B 109.9 . . ?
C15 C7 H7B 109.9 . . ?
H7A C7 H7B 108.3 . . ?
C5 C8 C7 101.96(15) . . ?
C5 C8 C10 110.53(16) . . ?
C7 C8 C10 113.72(17) . . ?
C5 C8 C9 110.93(16) . . ?
C7 C8 C9 110.66(17) . . ?
C10 C8 C9 108.91(17) . . ?
C8 C9 H9A 109.5 . . ?
C8 C9 H9B 109.5 . . ?
H9A C9 H9B 109.5 . . ?
C8 C9 H9C 109.5 . . ?
H9A C9 H9C 109.5 . . ?
H9B C9 H9C 109.5 . . ?
C8 C10 H10A 109.5 . . ?
C8 C10 H10B 109.5 . . ?
H10A C10 H10B 109.5 . . ?
C8 C10 H10C 109.5 . . ?
H10A C10 H10C 109.5 . . ?
H10B C10 H10C 109.5 . . ?
C12 C11 C36 109.17(16) . . ?
C12 C11 H11A 109.8 . . ?
C36 C11 H11A 109.8 . . ?
C12 C11 H11B 109.8 . . ?
C36 C11 H11B 109.8 . . ?
H11A C11 H11B 108.3 . . ?
C3 C12 C14 112.68(17) . . ?
C3 C12 C11 101.72(16) . . ?
C14 C12 C11 113.36(18) . . ?
C3 C12 C13 110.05(18) . . ?
C14 C12 C13 108.33(19) . . ?
C11 C12 C13 110.59(18) . . ?
C12 C13 H13A 109.5 . . ?
C12 C13 H13B 109.5 . . ?
H13A C13 H13B 109.5 . . ?
C12 C13 H13C 109.5 . . ?
H13A C13 H13C 109.5 . . ?
H13B C13 H13C 109.5 . . ?
C12 C14 H14A 109.5 . . ?
C12 C14 H14B 109.5 . . ?
H14A C14 H14B 109.5 . . ?
C12 C14 H14C 109.5 . . ?
H14A C14 H14C 109.5 . . ?
H14B C14 H14C 109.5 . . ?
C27 C15 C16 101.20(16) . . ?
C27 C15 C6 123.95(16) . . ?
C16 C15 C6 115.12(16) . . ?
C27 C15 C7 104.13(15) . . ?
C16 C15 C7 109.22(16) . . ?
C6 C15 C7 102.32(15) . . ?
C17 C16 C21 120.66(19) . . ?
C17 C16 C15 129.33(18) . . ?
C21 C16 C15 109.86(17) . . ?
C16 C17 C18 120.23(19) . . ?
C16 C17 H17 119.9 . . ?
C18 C17 H17 119.9 . . ?
C19 C18 C17 117.8(2) . . ?
C19 C18 C28 120.7(2) . . ?
C17 C18 C28 121.4(2) . . ?
C20 C19 C18 122.3(2) . . ?
C20 C19 H19 118.9 . . ?
C18 C19 H19 118.9 . . ?
C19 C20 C21 119.2(2) . . ?
C19 C20 H20 120.4 . . ?
C21 C20 H20 120.4 . . ?
C20 C21 C16 119.7(2) . . ?
C20 C21 C22 131.30(19) . . ?
C16 C21 C22 108.97(18) . . ?
C23 C22 C27 119.8(2) . . ?
C23 C22 C21 131.4(2) . . ?
C27 C22 C21 108.74(17) . . ?
C24 C23 C22 118.7(2) . . ?
C24 C23 H23 120.7 . . ?
C22 C23 H23 120.7 . . ?
C23 C24 C25 122.9(2) . . ?
C23 C24 H24 118.6 . . ?
C25 C24 H24 118.6 . . ?
C24 C25 C26 117.5(2) . . ?
C24 C25 C32 121.1(2) . . ?
C26 C25 C32 121.3(2) . . ?
C27 C26 C25 120.3(2) . . ?
C27 C26 H26 119.9 . . ?
C25 C26 H26 119.9 . . ?
C26 C27 C22 120.83(19) . . ?
C26 C27 C15 128.91(19) . . ?
C22 C27 C15 109.84(18) . . ?
C30 C28 C29 109.8(2) . . ?
C30 C28 C18 107.94(18) . . ?
C29 C28 C18 111.23(19) . . ?
C30 C28 C31 109.6(2) . . ?
C29 C28 C31 107.3(2) . . ?
C18 C28 C31 110.9(2) . . ?
C28 C29 H29A 109.5 . . ?
C28 C29 H29B 109.5 . . ?
H29A C29 H29B 109.5 . . ?
C28 C29 H29C 109.5 . . ?
H29A C29 H29C 109.5 . . ?
H29B C29 H29C 109.5 . . ?
C28 C30 H30A 109.5 . . ?
C28 C30 H30B 109.5 . . ?
H30A C30 H30B 109.5 . . ?
C28 C30 H30C 109.5 . . ?
H30A C30 H30C 109.5 . . ?
H30B C30 H30C 109.5 . . ?
C28 C31 H31A 109.5 . . ?
C28 C31 H31B 109.5 . . ?
H31A C31 H31B 109.5 . . ?
C28 C31 H31C 109.5 . . ?
H31A C31 H31C 109.5 . . ?
H31B C31 H31C 109.5 . . ?
C25 C32 C34 107.7(2) . . ?
C25 C32 C33 112.2(2) . . ?
C34 C32 C33 109.3(2) . . ?
C25 C32 C35 111.6(2) . . ?
C34 C32 C35 109.7(3) . . ?
C33 C32 C35 106.3(3) . . ?
C32 C33 H33A 109.5 . . ?
C32 C33 H33B 109.5 . . ?
H33A C33 H33B 109.5 . . ?
C32 C33 H33C 109.5 . . ?
H33A C33 H33C 109.5 . . ?
H33B C33 H33C 109.5 . . ?
C32 C34 H34A 109.5 . . ?
C32 C34 H34B 109.5 . . ?
H34A C34 H34B 109.5 . . ?
C32 C34 H34C 109.5 . . ?
H34A C34 H34C 109.5 . . ?
H34B C34 H34C 109.5 . . ?
C32 C35 H35A 109.5 . . ?
C32 C35 H35B 109.5 . . ?
H35A C35 H35B 109.5 . . ?
C32 C35 H35C 109.5 . . ?
H35A C35 H35C 109.5 . . ?
H35B C35 H35C 109.5 . . ?
C37 C36 C48 101.65(16) . . ?
C37 C36 C2 111.19(16) . . ?
C48 C36 C2 125.02(17) . . ?
C37 C36 C11 110.83(17) . . ?
C48 C36 C11 105.40(16) . . ?
C2 C36 C11 102.47(15) . . ?
C38 C37 C42 120.5(2) . . ?
C38 C37 C36 129.25(19) . . ?
C42 C37 C36 110.12(18) . . ?
C37 C38 C39 120.7(2) . . ?
C37 C38 H38 119.7 . . ?
C39 C38 H38 119.7 . . ?
C38 C39 C40 117.7(2) . . ?
C38 C39 C49 123.2(2) . . ?
C40 C39 C49 119.0(2) . . ?
C41 C40 C39 122.0(2) . . ?
C41 C40 H40 119.0 . . ?
C39 C40 H40 119.0 . . ?
C40 C41 C42 119.5(2) . . ?
C40 C41 H41 120.3 . . ?
C42 C41 H41 120.3 . . ?
C41 C42 C37 119.4(2) . . ?
C41 C42 C43 131.93(19) . . ?
C37 C42 C43 108.62(19) . . ?
C44 C43 C48 119.5(2) . . ?
C44 C43 C42 130.7(2) . . ?
C48 C43 C42 109.69(18) . . ?
C45 C44 C43 119.1(2) . . ?
C45 C44 H44 120.4 . . ?
C43 C44 H44 120.4 . . ?
C44 C45 C46 122.5(2) . . ?
C44 C45 H45 118.7 . . ?
C46 C45 H45 118.7 . . ?
C45 C46 C47 117.7(2) . . ?
C45 C46 C53 119.0(2) . . ?
C47 C46 C53 123.3(2) . . ?
C48 C47 C46 120.2(2) . . ?
C48 C47 H47 119.9 . . ?
C46 C47 H47 119.9 . . ?
C47 C48 C43 120.76(19) . . ?
C47 C48 C36 128.28(19) . . ?
C43 C48 C36 109.59(18) . . ?
C50 C49 C52 108.4(2) . . ?
C50 C49 C39 110.7(2) . . ?
C52 C49 C39 112.1(2) . . ?
C50 C49 C51 109.7(2) . . ?
C52 C49 C51 107.6(2) . . ?
C39 C49 C51 108.29(19) . . ?
C49 C50 H50A 109.5 . . ?
C49 C50 H50B 109.5 . . ?
H50A C50 H50B 109.5 . . ?
C49 C50 H50C 109.5 . . ?
H50A C50 H50C 109.5 . . ?
H50B C50 H50C 109.5 . . ?
C49 C51 H51A 109.5 . . ?
C49 C51 H51B 109.5 . . ?
H51A C51 H51B 109.5 . . ?
C49 C51 H51C 109.5 . . ?
H51A C51 H51C 109.5 . . ?
H51B C51 H51C 109.5 . . ?
C49 C52 H52A 109.5 . . ?
C49 C52 H52B 109.5 . . ?
H52A C52 H52B 109.5 . . ?
C49 C52 H52C 109.5 . . ?
H52A C52 H52C 109.5 . . ?
H52B C52 H52C 109.5 . . ?
C56 C53 C46 112.3(2) . . ?
C56 C53 C55 108.5(2) . . ?
C46 C53 C55 108.9(2) . . ?
C56 C53 C54 109.3(2) . . ?
C46 C53 C54 109.5(2) . . ?
C55 C53 C54 108.2(2) . . ?
C53 C54 H54A 109.5 . . ?
C53 C54 H54B 109.5 . . ?
H54A C54 H54B 109.5 . . ?
C53 C54 H54C 109.5 . . ?
H54A C54 H54C 109.5 . . ?
H54B C54 H54C 109.5 . . ?
C53 C55 H55A 109.5 . . ?
C53 C55 H55B 109.5 . . ?
H55A C55 H55B 109.5 . . ?
C53 C55 H55C 109.5 . . ?
H55A C55 H55C 109.5 . . ?
H55B C55 H55C 109.5 . . ?
C53 C56 H56A 109.5 . . ?
C53 C56 H56B 109.5 . . ?
H56A C56 H56B 109.5 . . ?
C53 C56 H56C 109.5 . . ?
H56A C56 H56C 109.5 . . ?
H56B C56 H56C 109.5 . . ?
C62 C57 C58 118.3(2) . . ?
C62 C57 N1 121.26(19) . . ?
C58 C57 N1 120.37(19) . . ?
C59 C58 C57 120.0(2) . . ?
C59 C58 H58 120.0 . . ?
C57 C58 H58 120.0 . . ?
C58 C59 C60 122.6(2) . . ?
C58 C59 H59 118.7 . . ?
C60 C59 H59 118.7 . . ?
C61 C60 C59 116.3(2) . . ?
C61 C60 C63 122.7(2) . . ?
C59 C60 C63 121.0(2) . . ?
C60 C61 C62 122.2(2) . . ?
C60 C61 H61 118.9 . . ?
C62 C61 H61 118.9 . . ?
C57 C62 C61 120.5(2) . . ?
C57 C62 H62 119.7 . . ?
C61 C62 H62 119.7 . . ?
C65 C63 C66 108.2(2) . . ?
C65 C63 C64 108.1(2) . . ?
C66 C63 C64 109.3(2) . . ?
C65 C63 C60 112.2(2) . . ?
C66 C63 C60 109.86(19) . . ?
C64 C63 C60 109.2(2) . . ?
C63 C64 H64A 109.5 . . ?
C63 C64 H64B 109.5 . . ?
H64A C64 H64B 109.5 . . ?
C63 C64 H64C 109.5 . . ?
H64A C64 H64C 109.5 . . ?
H64B C64 H64C 109.5 . . ?
C63 C65 H65A 109.5 . . ?
C63 C65 H65B 109.5 . . ?
H65A C65 H65B 109.5 . . ?
C63 C65 H65C 109.5 . . ?
H65A C65 H65C 109.5 . . ?
H65B C65 H65C 109.5 . . ?
C63 C66 H66A 109.5 . . ?
C63 C66 H66B 109.5 . . ?
H66A C66 H66B 109.5 . . ?
C63 C66 H66C 109.5 . . ?
H66A C66 H66C 109.5 . . ?
H66B C66 H66C 109.5 . . ?
C74 C67 C68 108.7(2) . . ?
C74 C67 C69 110.2(2) . . ?
C68 C67 C69 108.6(2) . . ?
C74 C67 C70 112.5(2) . . ?
C68 C67 C70 108.3(2) . . ?
C69 C67 C70 108.3(2) . . ?
C67 C68 H68A 109.5 . . ?
C67 C68 H68B 109.5 . . ?
H68A C68 H68B 109.5 . . ?
C67 C68 H68C 109.5 . . ?
H68A C68 H68C 109.5 . . ?
H68B C68 H68C 109.5 . . ?
C67 C69 H69A 109.5 . . ?
C67 C69 H69B 109.5 . . ?
H69A C69 H69B 109.5 . . ?
C67 C69 H69C 109.5 . . ?
H69A C69 H69C 109.5 . . ?
H69B C69 H69C 109.5 . . ?
C67 C70 H70A 109.5 . . ?
C67 C70 H70B 109.5 . . ?
H70A C70 H70B 109.5 . . ?
C67 C70 H70C 109.5 . . ?
H70A C70 H70C 109.5 . . ?
H70B C70 H70C 109.5 . . ?
C76 C71 C72 118.3(2) . . ?
C76 C71 N4 119.83(18) . . ?
C72 C71 N4 121.81(18) . . ?
C73 C72 C71 120.0(2) . . ?
C73 C72 H72 120.0 . . ?
C71 C72 H72 120.0 . . ?
C72 C73 C74 122.8(2) . . ?
C72 C73 H73 118.6 . . ?
C74 C73 H73 118.6 . . ?
C75 C74 C73 116.2(2) . . ?
C75 C74 C67 123.7(2) . . ?
C73 C74 C67 120.1(2) . . ?
C74 C75 C76 122.3(2) . . ?
C74 C75 H75 118.9 . . ?
C76 C75 H75 118.9 . . ?
C75 C76 C71 120.4(2) . . ?
C75 C76 H76 119.8 . . ?
C71 C76 H76 119.8 . . ?

loop_
_geom_bond_atom_site_label_1
_geom_bond_atom_site_label_2
_geom_bond_distance
_geom_bond_site_symmetry_2
_geom_bond_publ_flag
Ge1 N1 1.8388(17) . ?
Ge1 N4 1.8399(16) . ?
Ge1 C1 1.948(2) . ?
Ge1 Cl1 2.1505(6) . ?
N1 N2 1.395(2) . ?
N1 C57 1.417(3) . ?
N2 N3 1.261(2) . ?
N3 N4 1.394(2) . ?
N4 C71 1.413(3) . ?
C1 C2 1.425(3) . ?
C1 C6 1.429(3) . ?
C2 C3 1.402(3) . ?
C2 C36 1.557(2) . ?
C3 C4 1.382(3) . ?
C3 C12 1.518(3) . ?
C4 C5 1.376(3) . ?
C4 H4 0.9500 . ?
C5 C6 1.406(3) . ?
C5 C8 1.515(2) . ?
C6 C15 1.547(3) . ?
C7 C8 1.535(3) . ?
C7 C15 1.582(3) . ?
C7 H7A 0.9900 . ?
C7 H7B 0.9900 . ?
C8 C10 1.536(3) . ?
C8 C9 1.541(3) . ?
C9 H9A 0.9800 . ?
C9 H9B 0.9800 . ?
C9 H9C 0.9800 . ?
C10 H10A 0.9800 . ?
C10 H10B 0.9800 . ?
C10 H10C 0.9800 . ?
C11 C12 1.539(3) . ?
C11 C36 1.576(3) . ?
C11 H11A 0.9900 . ?
C11 H11B 0.9900 . ?
C12 C14 1.528(3) . ?
C12 C13 1.540(3) . ?
C13 H13A 0.9800 . ?
C13 H13B 0.9800 . ?
C13 H13C 0.9800 . ?
C14 H14A 0.9800 . ?
C14 H14B 0.9800 . ?
C14 H14C 0.9800 . ?
C15 C27 1.532(3) . ?
C15 C16 1.533(3) . ?
C16 C17 1.384(3) . ?
C16 C21 1.402(3) . ?
C17 C18 1.413(3) . ?
C17 H17 0.9500 . ?
C18 C19 1.399(3) . ?
C18 C28 1.535(3) . ?
C19 C20 1.384(3) . ?
C19 H19 0.9500 . ?
C20 C21 1.393(3) . ?
C20 H20 0.9500 . ?
C21 C22 1.461(3) . ?
C22 C23 1.391(3) . ?
C22 C27 1.402(3) . ?
C23 C24 1.383(3) . ?
C23 H23 0.9500 . ?
C24 C25 1.402(3) . ?
C24 H24 0.9500 . ?
C25 C26 1.405(3) . ?
C25 C32 1.531(3) . ?
C26 C27 1.384(3) . ?
C26 H26 0.9500 . ?
C28 C30 1.524(3) . ?
C28 C29 1.530(3) . ?
C28 C31 1.538(4) . ?
C29 H29A 0.9800 . ?
C29 H29B 0.9800 . ?
C29 H29C 0.9800 . ?
C30 H30A 0.9800 . ?
C30 H30B 0.9800 . ?
C30 H30C 0.9800 . ?
C31 H31A 0.9800 . ?
C31 H31B 0.9800 . ?
C31 H31C 0.9800 . ?
C32 C34 1.535(4) . ?
C32 C33 1.537(4) . ?
C32 C35 1.539(3) . ?
C33 H33A 0.9800 . ?
C33 H33B 0.9800 . ?
C33 H33C 0.9800 . ?
C34 H34A 0.9800 . ?
C34 H34B 0.9800 . ?
C34 H34C 0.9800 . ?
C35 H35A 0.9800 . ?
C35 H35B 0.9800 . ?
C35 H35C 0.9800 . ?
C36 C37 1.531(3) . ?
C36 C48 1.536(3) . ?
C37 C38 1.391(3) . ?
C37 C42 1.406(3) . ?
C38 C39 1.396(3) . ?
C38 H38 0.9500 . ?
C39 C40 1.409(3) . ?
C39 C49 1.539(3) . ?
C40 C41 1.385(3) . ?
C40 H40 0.9500 . ?
C41 C42 1.391(3) . ?
C41 H41 0.9500 . ?
C42 C43 1.457(3) . ?
C43 C44 1.397(3) . ?
C43 C48 1.398(3) . ?
C44 C45 1.376(3) . ?
C44 H44 0.9500 . ?
C45 C46 1.402(3) . ?
C45 H45 0.9500 . ?
C46 C47 1.406(3) . ?
C46 C53 1.535(3) . ?
C47 C48 1.387(3) . ?
C47 H47 0.9500 . ?
C49 C50 1.528(4) . ?
C49 C52 1.537(4) . ?
C49 C51 1.539(3) . ?
C50 H50A 0.9800 . ?
C50 H50B 0.9800 . ?
C50 H50C 0.9800 . ?
C51 H51A 0.9800 . ?
C51 H51B 0.9800 . ?
C51 H51C 0.9800 . ?
C52 H52A 0.9800 . ?
C52 H52B 0.9800 . ?
C52 H52C 0.9800 . ?
C53 C56 1.520(4) . ?
C53 C55 1.538(3) . ?
C53 C54 1.544(4) . ?
C54 H54A 0.9800 . ?
C54 H54B 0.9800 . ?
C54 H54C 0.9800 . ?
C55 H55A 0.9800 . ?
C55 H55B 0.9800 . ?
C55 H55C 0.9800 . ?
C56 H56A 0.9800 . ?
C56 H56B 0.9800 . ?
C56 H56C 0.9800 . ?
C57 C62 1.389(3) . ?
C57 C58 1.394(3) . ?
C58 C59 1.389(3) . ?
C58 H58 0.9500 . ?
C59 C60 1.393(3) . ?
C59 H59 0.9500 . ?
C60 C61 1.388(3) . ?
C60 C63 1.539(3) . ?
C61 C62 1.391(3) . ?
C61 H61 0.9500 . ?
C62 H62 0.9500 . ?
C63 C65 1.530(4) . ?
C63 C66 1.534(3) . ?
C63 C64 1.538(4) . ?
C64 H64A 0.9800 . ?
C64 H64B 0.9800 . ?
C64 H64C 0.9800 . ?
C65 H65A 0.9800 . ?
C65 H65B 0.9800 . ?
C65 H65C 0.9800 . ?
C66 H66A 0.9800 . ?
C66 H66B 0.9800 . ?
C66 H66C 0.9800 . ?
C67 C74 1.530(3) . ?
C67 C68 1.530(4) . ?
C67 C69 1.535(3) . ?
C67 C70 1.535(3) . ?
C68 H68A 0.9800 . ?
C68 H68B 0.9800 . ?
C68 H68C 0.9800 . ?
C69 H69A 0.9800 . ?
C69 H69B 0.9800 . ?
C69 H69C 0.9800 . ?
C70 H70A 0.9800 . ?
C70 H70B 0.9800 . ?
C70 H70C 0.9800 . ?
C71 C76 1.394(3) . ?
C71 C72 1.397(3) . ?
C72 C73 1.382(3) . ?
C72 H72 0.9500 . ?
C73 C74 1.399(3) . ?
C73 H73 0.9500 . ?
C74 C75 1.389(3) . ?
C75 C76 1.390(3) . ?
C75 H75 0.9500 . ?
C76 H76 0.9500 . ?
